data_7714494
loop_
_publ_author_name
'Mani, Ganesan'
'Gupta, Rohit'
'Kumar, Ashok'

_publ_section_title
;
 Dipyrromethane-Diphosphine: The effect of meso substituents on the
 formation of nickel complexes and on their performance in the transfer
 hydrogenation of ketones
;
_journal_name_full 'Dalton Transactions'
_journal_paper_doi 10.1039/D3DT03163B
_journal_year 2023
_chemical_formula_sum 'C84 H84 N4 Ni2 O P4'
_chemical_formula_weight 1406.85
_space_group_crystal_system monoclinic
_space_group_IT_number 15
_space_group_name_Hall '-I 2ya'
_space_group_name_H-M_alt 'I 1 2/a 1'
_atom_sites_solution_hydrogens geom
_audit_creation_method SHELXL-2018/3
_audit_update_record
;
2023-09-26 deposited with the CCDC.	2023-11-16 downloaded from the CCDC.
;
_cell_angle_alpha 90
_cell_angle_beta 94.190(6)
_cell_angle_gamma 90
_cell_formula_units_Z 4
_cell_length_a 24.594(5)
_cell_length_b 9.933(2)
_cell_length_c 28.552(9)
_cell_measurement_reflns_used 171729
_cell_measurement_temperature 143(2)
_cell_measurement_theta_max 27.094
_cell_measurement_theta_min 2.172
_cell_volume 6956(3)
_computing_molecular_graphics ortep
_computing_publication_material ciftab
_computing_structure_refinement 'SHELXL-2018/3 (Sheldrick, 2018)'
_computing_structure_solution shelxt
_diffrn_ambient_temperature 143(2)
_diffrn_measured_fraction_theta_full 0.999
_diffrn_measured_fraction_theta_max 0.998
_diffrn_measurement_device_type 'Bruker-D8 Venture APEX3'
_diffrn_measurement_method '\w scans'
_diffrn_radiation_type MoK\a
_diffrn_radiation_wavelength 0.71073
_diffrn_reflns_av_R_equivalents 0.0482
_diffrn_reflns_av_unetI/netI 0.0151
_diffrn_reflns_Laue_measured_fraction_full 0.999
_diffrn_reflns_Laue_measured_fraction_max 0.998
_diffrn_reflns_limit_h_max 31
_diffrn_reflns_limit_h_min -31
_diffrn_reflns_limit_k_max 12
_diffrn_reflns_limit_k_min -12
_diffrn_reflns_limit_l_max 36
_diffrn_reflns_limit_l_min -36
_diffrn_reflns_number 171729
_diffrn_reflns_point_group_measured_fraction_full 0.999
_diffrn_reflns_point_group_measured_fraction_max 0.998
_diffrn_reflns_theta_full 25.242
_diffrn_reflns_theta_max 27.094
_diffrn_reflns_theta_min 2.172
_diffrn_source 'Fine focused sealed tube'
_exptl_absorpt_coefficient_mu 0.685
_exptl_absorpt_correction_type multi-scan
_exptl_absorpt_process_details sadabs
_exptl_crystal_colour red
_exptl_crystal_density_diffrn 1.343
_exptl_crystal_description prism
_exptl_crystal_F_000 2960
_exptl_crystal_size_max 0.179
_exptl_crystal_size_mid 0.158
_exptl_crystal_size_min 0.081
_exptl_transmission_factor_max 0.7455
_exptl_transmission_factor_min 0.7025
_refine_diff_density_max 0.768
_refine_diff_density_min -0.758
_refine_diff_density_rms 0.053
_refine_ls_extinction_method none
_refine_ls_goodness_of_fit_ref 1.040
_refine_ls_hydrogen_treatment constr
_refine_ls_matrix_type full
_refine_ls_number_parameters 429
_refine_ls_number_reflns 7659
_refine_ls_number_restraints 0
_refine_ls_restrained_S_all 1.040
_refine_ls_R_factor_all 0.0351
_refine_ls_R_factor_gt 0.0302
_refine_ls_shift/su_max 0.002
_refine_ls_shift/su_mean 0.000
_refine_ls_structure_factor_coef Fsqd
_refine_ls_weighting_details 'w=1/[\s^2^(Fo^2^)+(0.0367P)^2^+11.5236P] where P=(Fo^2^+2Fc^2^)/3'
_refine_ls_weighting_scheme calc
_refine_ls_wR_factor_gt 0.0767
_refine_ls_wR_factor_ref 0.0802
_reflns_Friedel_coverage 0.000
_reflns_number_gt 6925
_reflns_number_total 7659
_reflns_threshold_expression 'I > 2\s(I)'
_cod_data_source_file d3dt03163b2.cif
_cod_data_source_block PNNPNi(Cy)
_cod_original_sg_symbol_H-M 'I 2/a'
_cod_database_code 7714494
_shelx_shelxl_version_number 2018/3
_shelx_space_group_comment
;
The symmetry employed for this shelxl refinement is uniquely defined
by the following loop, which should always be used as a source of
symmetry information in preference to the above space-group names.
They are only intended as comments.
;

loop_
_space_group_symop_operation_xyz
'x, y, z'
'-x+1/2, y, -z'
'x+1/2, y+1/2, z+1/2'
'-x+1, y+1/2, -z+1/2'
'-x, -y, -z'
'x-1/2, -y, z'
'-x+1/2, -y+1/2, -z+1/2'
'x, -y+1/2, z+1/2'

loop_
_atom_site_label
_atom_site_type_symbol
_atom_site_fract_x
_atom_site_fract_y
_atom_site_fract_z
_atom_site_U_iso_or_equiv
_atom_site_adp_type
_atom_site_occupancy
_atom_site_site_symmetry_order
_atom_site_calc_flag
_atom_site_refinement_flags_posn
_atom_site_refinement_flags_adp
_atom_site_refinement_flags_occupancy
_atom_site_disorder_assembly
_atom_site_disorder_group
C1 C 0.51894(6) -0.08909(16) 0.66071(6) 0.0201(3) Uani 1 1 d . . . . .
H1A H 0.518673 -0.115339 0.694139 0.024 Uiso 1 1 calc R U . . .
H1B H 0.525741 -0.170188 0.641844 0.024 Uiso 1 1 calc R U . . .
C2 C 0.56124(6) 0.01610(16) 0.65431(5) 0.0188(3) Uani 1 1 d . . . . .
C3 C 0.61659(7) 0.01127(17) 0.65030(6) 0.0238(3) Uani 1 1 d . . . . .
H3 H 0.638714 -0.067102 0.650177 0.029 Uiso 1 1 calc R U . . .
C4 C 0.63411(7) 0.14718(17) 0.64636(6) 0.0229(3) Uani 1 1 d . . . . .
H4 H 0.670412 0.176468 0.643073 0.027 Uiso 1 1 calc R U . . .
C5 C 0.58873(6) 0.22894(16) 0.64817(5) 0.0177(3) Uani 1 1 d . . . . .
C6 C 0.58237(6) 0.37932(16) 0.64018(5) 0.0178(3) Uani 1 1 d . . . . .
C7 C 0.63885(7) 0.44865(17) 0.64585(6) 0.0242(3) Uani 1 1 d . . . . .
H7A H 0.651183 0.449767 0.679643 0.029 Uiso 1 1 calc R U . . .
H7B H 0.665136 0.393335 0.629563 0.029 Uiso 1 1 calc R U . . .
C8 C 0.64084(8) 0.59338(19) 0.62698(7) 0.0318(4) Uani 1 1 d . . . . .
H8A H 0.621781 0.653835 0.647963 0.038 Uiso 1 1 calc R U . . .
H8B H 0.679329 0.622884 0.627495 0.038 Uiso 1 1 calc R U . . .
C9 C 0.61465(10) 0.6065(2) 0.57712(8) 0.0424(5) Uani 1 1 d . . . . .
H9A H 0.637582 0.559992 0.555069 0.051 Uiso 1 1 calc R U . . .
H9B H 0.612585 0.702851 0.568235 0.051 Uiso 1 1 calc R U . . .
C10 C 0.55746(9) 0.5459(2) 0.57309(7) 0.0340(4) Uani 1 1 d . . . . .
H10A H 0.541848 0.552642 0.540225 0.041 Uiso 1 1 calc R U . . .
H10B H 0.533629 0.596800 0.593258 0.041 Uiso 1 1 calc R U . . .
C11 C 0.55966(7) 0.39842(17) 0.58820(6) 0.0223(3) Uani 1 1 d . . . . .
H11A H 0.582971 0.348045 0.567436 0.027 Uiso 1 1 calc R U . . .
H11B H 0.522498 0.359814 0.584214 0.027 Uiso 1 1 calc R U . . .
C12 C 0.54265(6) 0.43813(15) 0.67320(5) 0.0168(3) Uani 1 1 d . . . . .
C13 C 0.54293(6) 0.55860(16) 0.69765(6) 0.0199(3) Uani 1 1 d . . . . .
H13 H 0.571444 0.623328 0.699258 0.024 Uiso 1 1 calc R U . . .
C14 C 0.49331(7) 0.56883(16) 0.71989(6) 0.0206(3) Uani 1 1 d . . . . .
H14 H 0.482238 0.640615 0.739014 0.025 Uiso 1 1 calc R U . . .
C15 C 0.46447(6) 0.45319(16) 0.70803(5) 0.0185(3) Uani 1 1 d . . . . .
C16 C 0.40960(6) 0.40335(17) 0.71956(6) 0.0210(3) Uani 1 1 d . . . . .
H16A H 0.382728 0.477679 0.718718 0.025 Uiso 1 1 calc R U . . .
H16B H 0.411408 0.360829 0.750997 0.025 Uiso 1 1 calc R U . . .
C17 C 0.36340(7) 0.37626(16) 0.62259(6) 0.0210(3) Uani 1 1 d . . . . .
C18 C 0.39926(7) 0.44255(19) 0.59472(6) 0.0277(4) Uani 1 1 d . . . . .
H18 H 0.437397 0.438034 0.602699 0.033 Uiso 1 1 calc R U . . .
C19 C 0.37973(9) 0.5152(2) 0.55537(7) 0.0351(4) Uani 1 1 d . . . . .
H19 H 0.404536 0.560624 0.536859 0.042 Uiso 1 1 calc R U . . .
C20 C 0.32430(9) 0.5214(2) 0.54306(7) 0.0389(5) Uani 1 1 d . . . . .
H20 H 0.311053 0.569829 0.515884 0.047 Uiso 1 1 calc R U . . .
C21 C 0.28830(9) 0.4569(2) 0.57055(8) 0.0404(5) Uani 1 1 d . . . . .
H21 H 0.250238 0.461243 0.562204 0.048 Uiso 1 1 calc R U . . .
C22 C 0.30741(7) 0.3856(2) 0.61032(7) 0.0302(4) Uani 1 1 d . . . . .
H22 H 0.282292 0.343064 0.629278 0.036 Uiso 1 1 calc R U . . .
C23 C 0.33527(6) 0.18022(16) 0.69167(6) 0.0210(3) Uani 1 1 d . . . . .
C24 C 0.32123(7) 0.17653(18) 0.73809(6) 0.0251(3) Uani 1 1 d . . . . .
H24 H 0.341494 0.227560 0.761468 0.030 Uiso 1 1 calc R U . . .
C25 C 0.27740(7) 0.09787(19) 0.75018(7) 0.0308(4) Uani 1 1 d . . . . .
H25 H 0.268280 0.094473 0.781923 0.037 Uiso 1 1 calc R U . . .
C26 C 0.24720(7) 0.0249(2) 0.71635(7) 0.0330(4) Uani 1 1 d . . . . .
H26 H 0.216738 -0.026302 0.724651 0.040 Uiso 1 1 calc R U . . .
C27 C 0.26130(7) 0.02652(19) 0.67040(7) 0.0325(4) Uani 1 1 d . . . . .
H27 H 0.240655 -0.024190 0.647161 0.039 Uiso 1 1 calc R U . . .
C28 C 0.30542(7) 0.10180(18) 0.65815(7) 0.0272(4) Uani 1 1 d . . . . .
H28 H 0.315554 0.100249 0.626676 0.033 Uiso 1 1 calc R U . . .
C29 C 0.40165(7) -0.11847(16) 0.66067(6) 0.0197(3) Uani 1 1 d . . . . .
C30 C 0.39934(7) -0.13784(17) 0.70902(6) 0.0243(3) Uani 1 1 d . . . . .
H30 H 0.424915 -0.093831 0.730377 0.029 Uiso 1 1 calc R U . . .
C31 C 0.35989(8) -0.22102(19) 0.72594(7) 0.0306(4) Uani 1 1 d . . . . .
H31 H 0.358740 -0.234593 0.758793 0.037 Uiso 1 1 calc R U . . .
C32 C 0.32219(8) -0.28421(19) 0.69494(7) 0.0333(4) Uani 1 1 d . . . . .
H32 H 0.294799 -0.339815 0.706595 0.040 Uiso 1 1 calc R U . . .
C33 C 0.32429(8) -0.2666(2) 0.64694(7) 0.0338(4) Uani 1 1 d . . . . .
H33 H 0.298533 -0.310770 0.625795 0.041 Uiso 1 1 calc R U . . .
C34 C 0.36405(7) -0.18441(18) 0.62966(6) 0.0268(4) Uani 1 1 d . . . . .
H34 H 0.365601 -0.173162 0.596747 0.032 Uiso 1 1 calc R U . . .
C35 C 0.44674(6) -0.02725(16) 0.57675(5) 0.0197(3) Uani 1 1 d . . . . .
C36 C 0.41878(9) 0.06974(19) 0.54977(6) 0.0329(4) Uani 1 1 d . . . . .
H36 H 0.405989 0.148737 0.564166 0.039 Uiso 1 1 calc R U . . .
C37 C 0.40942(11) 0.0513(2) 0.50140(7) 0.0467(6) Uani 1 1 d . . . . .
H37 H 0.389538 0.117228 0.483137 0.056 Uiso 1 1 calc R U . . .
C38 C 0.42876(9) -0.0619(2) 0.47967(7) 0.0389(5) Uani 1 1 d . . . . .
H38 H 0.422531 -0.073620 0.446697 0.047 Uiso 1 1 calc R U . . .
C39 C 0.45701(9) -0.1567(2) 0.50646(7) 0.0372(5) Uani 1 1 d . . . . .
H39 H 0.470769 -0.234224 0.491853 0.045 Uiso 1 1 calc R U . . .
C40 C 0.46571(8) -0.1406(2) 0.55451(7) 0.0328(4) Uani 1 1 d . . . . .
H40 H 0.484917 -0.208068 0.572593 0.039 Uiso 1 1 calc R U . . .
C41 C 0.2681(3) 0.8835(11) 0.46524(19) 0.180(4) Uani 1 1 d . . . . .
H41A H 0.251887 0.854675 0.434075 0.216 Uiso 1 1 calc R U . . .
H41B H 0.308193 0.876809 0.464954 0.216 Uiso 1 1 calc R U . . .
C42 C 0.2524(3) 1.0283(9) 0.4739(3) 0.210(4) Uani 1 1 d . . . . .
H42A H 0.280996 1.091452 0.464860 0.252 Uiso 1 1 calc R U . . .
H42B H 0.217335 1.051843 0.456557 0.252 Uiso 1 1 calc R U . . .
N1 N 0.54393(5) 0.14833(13) 0.65291(4) 0.0171(3) Uani 1 1 d . . . . .
N2 N 0.49426(5) 0.37284(13) 0.67982(4) 0.0169(3) Uani 1 1 d . . . . .
O1 O 0.250000 0.7972(7) 0.500000 0.184(3) Uani 1 2 d S T P . .
P1 P 0.45432(2) -0.00916(4) 0.64019(2) 0.01637(9) Uani 1 1 d . . . . .
P2 P 0.39180(2) 0.27946(4) 0.67332(2) 0.01711(9) Uani 1 1 d . . . . .
Ni1 Ni 0.47131(2) 0.19857(2) 0.66121(2) 0.01508(6) Uani 1 1 d . . . . .

loop_
_atom_site_aniso_label
_atom_site_aniso_U_11
_atom_site_aniso_U_22
_atom_site_aniso_U_33
_atom_site_aniso_U_23
_atom_site_aniso_U_13
_atom_site_aniso_U_12
C1 0.0215(8) 0.0168(7) 0.0215(8) 0.0009(6) -0.0026(6) 0.0026(6)
C2 0.0206(8) 0.0169(7) 0.0183(7) -0.0012(6) -0.0018(6) 0.0025(6)
C3 0.0220(8) 0.0203(8) 0.0288(9) -0.0007(7) 0.0005(6) 0.0069(6)
C4 0.0165(7) 0.0236(8) 0.0286(9) -0.0005(7) 0.0013(6) 0.0030(6)
C5 0.0160(7) 0.0197(7) 0.0173(7) -0.0015(6) -0.0005(6) 0.0008(6)
C6 0.0168(7) 0.0176(7) 0.0190(7) -0.0001(6) 0.0012(6) -0.0001(6)
C7 0.0193(8) 0.0240(8) 0.0295(9) -0.0007(7) 0.0029(6) -0.0040(6)
C8 0.0322(9) 0.0267(9) 0.0375(10) 0.0021(8) 0.0089(8) -0.0098(7)
C9 0.0569(13) 0.0336(11) 0.0378(11) 0.0118(9) 0.0114(10) -0.0089(10)
C10 0.0464(11) 0.0295(10) 0.0258(9) 0.0087(8) 0.0005(8) 0.0046(8)
C11 0.0244(8) 0.0241(8) 0.0185(7) -0.0002(6) 0.0015(6) 0.0025(6)
C12 0.0164(7) 0.0163(7) 0.0175(7) 0.0008(6) -0.0010(6) 0.0003(6)
C13 0.0205(7) 0.0158(7) 0.0230(8) -0.0002(6) -0.0011(6) -0.0015(6)
C14 0.0239(8) 0.0160(7) 0.0217(8) -0.0036(6) -0.0006(6) 0.0026(6)
C15 0.0186(7) 0.0183(7) 0.0183(7) -0.0024(6) -0.0005(6) 0.0021(6)
C16 0.0187(7) 0.0223(8) 0.0221(8) -0.0055(6) 0.0022(6) 0.0003(6)
C17 0.0224(8) 0.0199(8) 0.0204(8) -0.0023(6) -0.0008(6) 0.0026(6)
C18 0.0251(8) 0.0287(9) 0.0294(9) 0.0031(7) 0.0026(7) 0.0041(7)
C19 0.0418(11) 0.0361(10) 0.0280(9) 0.0070(8) 0.0066(8) 0.0039(9)
C20 0.0468(12) 0.0429(12) 0.0256(9) 0.0042(8) -0.0069(8) 0.0083(9)
C21 0.0313(10) 0.0483(12) 0.0394(11) 0.0052(10) -0.0120(8) 0.0040(9)
C22 0.0233(8) 0.0348(10) 0.0317(9) 0.0038(8) -0.0026(7) 0.0005(7)
C23 0.0148(7) 0.0197(8) 0.0287(8) 0.0021(6) 0.0027(6) 0.0020(6)
C24 0.0204(8) 0.0268(9) 0.0280(9) 0.0043(7) 0.0017(7) 0.0045(7)
C25 0.0251(9) 0.0336(10) 0.0345(10) 0.0122(8) 0.0082(7) 0.0054(7)
C26 0.0207(8) 0.0300(9) 0.0487(12) 0.0124(8) 0.0059(8) -0.0011(7)
C27 0.0244(9) 0.0291(9) 0.0435(11) 0.0016(8) -0.0001(8) -0.0070(7)
C28 0.0229(8) 0.0285(9) 0.0303(9) -0.0013(7) 0.0024(7) -0.0035(7)
C29 0.0229(8) 0.0152(7) 0.0214(8) 0.0005(6) 0.0033(6) 0.0000(6)
C30 0.0280(8) 0.0233(8) 0.0216(8) -0.0013(6) 0.0015(6) 0.0009(7)
C31 0.0398(10) 0.0275(9) 0.0255(9) 0.0048(7) 0.0096(8) 0.0020(8)
C32 0.0373(10) 0.0237(9) 0.0405(11) 0.0049(8) 0.0138(8) -0.0057(8)
C33 0.0358(10) 0.0294(9) 0.0360(10) -0.0033(8) 0.0022(8) -0.0132(8)
C34 0.0324(9) 0.0257(9) 0.0223(8) -0.0006(7) 0.0020(7) -0.0075(7)
C35 0.0214(7) 0.0197(8) 0.0180(7) -0.0001(6) 0.0012(6) -0.0040(6)
C36 0.0479(11) 0.0265(9) 0.0238(9) 0.0037(7) -0.0003(8) 0.0036(8)
C37 0.0697(16) 0.0439(12) 0.0250(10) 0.0117(9) -0.0080(10) 0.0013(11)
C38 0.0494(12) 0.0500(12) 0.0174(8) -0.0022(8) 0.0025(8) -0.0177(10)
C39 0.0429(11) 0.0414(11) 0.0275(10) -0.0144(8) 0.0030(8) -0.0044(9)
C40 0.0417(11) 0.0291(9) 0.0268(9) -0.0071(8) -0.0032(8) 0.0057(8)
C41 0.127(5) 0.336(11) 0.079(3) -0.015(6) 0.016(3) -0.114(7)
C42 0.176(7) 0.255(9) 0.182(8) 0.068(7) -0.098(7) -0.018(7)
N1 0.0166(6) 0.0157(6) 0.0187(6) -0.0003(5) -0.0007(5) 0.0019(5)
N2 0.0158(6) 0.0163(6) 0.0186(6) -0.0025(5) 0.0004(5) 0.0010(5)
O1 0.180(7) 0.183(7) 0.182(7) 0.000 -0.031(6) 0.000
P1 0.01854(19) 0.01386(18) 0.01641(18) -0.00057(14) -0.00087(14) -0.00032(14)
P2 0.01407(18) 0.01744(19) 0.01971(19) -0.00124(15) 0.00040(14) 0.00025(14)
Ni1 0.01374(10) 0.01348(10) 0.01784(10) -0.00190(7) -0.00003(7) 0.00028(7)

loop_
_atom_type_symbol
_atom_type_description
_atom_type_scat_dispersion_real
_atom_type_scat_dispersion_imag
_atom_type_scat_source
C C 0.0033 0.0016 'International Tables Vol C Tables 4.2.6.8 and 6.1.1.4'
H H 0.0000 0.0000 'International Tables Vol C Tables 4.2.6.8 and 6.1.1.4'
N N 0.0061 0.0033 'International Tables Vol C Tables 4.2.6.8 and 6.1.1.4'
O O 0.0106 0.0060 'International Tables Vol C Tables 4.2.6.8 and 6.1.1.4'
P P 0.1023 0.0942 'International Tables Vol C Tables 4.2.6.8 and 6.1.1.4'
Ni Ni 0.3393 1.1124 'International Tables Vol C Tables 4.2.6.8 and 6.1.1.4'

loop_
_geom_angle_atom_site_label_1
_geom_angle_atom_site_label_2
_geom_angle_atom_site_label_3
_geom_angle
_geom_angle_site_symmetry_1
_geom_angle_site_symmetry_3
_geom_angle_publ_flag
C2 C1 P1 104.65(11) . . ?
C3 C2 N1 109.62(14) . . ?
C3 C2 C1 133.44(15) . . ?
N1 C2 C1 116.92(13) . . ?
C2 C3 C4 106.30(14) . . ?
C5 C4 C3 107.67(14) . . ?
N1 C5 C4 108.41(14) . . ?
N1 C5 C6 120.85(13) . . ?
C4 C5 C6 130.27(15) . . ?
C5 C6 C12 110.38(13) . . ?
C5 C6 C7 109.89(13) . . ?
C12 C6 C7 112.07(13) . . ?
C5 C6 C11 106.79(13) . . ?
C12 C6 C11 109.97(12) . . ?
C7 C6 C11 107.57(13) . . ?
C8 C7 C6 115.50(14) . . ?
C9 C8 C7 112.66(16) . . ?
C8 C9 C10 111.12(16) . . ?
C9 C10 C11 110.12(16) . . ?
C10 C11 C6 112.86(14) . . ?
N2 C12 C13 108.03(13) . . ?
N2 C12 C6 120.19(13) . . ?
C13 C12 C6 131.58(14) . . ?
C12 C13 C14 108.32(14) . . ?
C15 C14 C13 105.90(14) . . ?
C14 C15 N2 109.83(14) . . ?
C14 C15 C16 132.64(15) . . ?
N2 C15 C16 117.53(13) . . ?
C15 C16 P2 103.60(11) . . ?
C18 C17 C22 118.51(16) . . ?
C18 C17 P2 118.54(13) . . ?
C22 C17 P2 122.95(13) . . ?
C19 C18 C17 120.67(17) . . ?
C20 C19 C18 120.26(19) . . ?
C21 C20 C19 119.64(18) . . ?
C20 C21 C22 120.48(18) . . ?
C21 C22 C17 120.42(18) . . ?
C24 C23 C28 118.77(16) . . ?
C24 C23 P2 122.53(13) . . ?
C28 C23 P2 118.68(13) . . ?
C23 C24 C25 119.98(17) . . ?
C26 C25 C24 120.45(18) . . ?
C25 C26 C27 119.95(17) . . ?
C26 C27 C28 120.14(18) . . ?
C27 C28 C23 120.64(17) . . ?
C34 C29 C30 119.24(15) . . ?
C34 C29 P1 122.03(13) . . ?
C30 C29 P1 118.72(13) . . ?
C31 C30 C29 120.35(16) . . ?
C32 C31 C30 119.98(17) . . ?
C31 C32 C33 120.22(17) . . ?
C32 C33 C34 120.16(18) . . ?
C33 C34 C29 120.04(17) . . ?
C36 C35 C40 118.63(16) . . ?
C36 C35 P1 119.78(13) . . ?
C40 C35 P1 121.49(13) . . ?
C35 C36 C37 119.91(19) . . ?
C38 C37 C36 120.8(2) . . ?
C39 C38 C37 118.99(18) . . ?
C38 C39 C40 120.70(19) . . ?
C39 C40 C35 120.92(18) . . ?
O1 C41 C42 111.5(7) . . ?
C42 C42 C41 101.6(4) 2_556 . ?
C5 N1 C2 108.00(13) . . ?
C5 N1 Ni1 129.09(11) . . ?
C2 N1 Ni1 122.74(11) . . ?
C12 N2 C15 107.92(13) . . ?
C12 N2 Ni1 129.51(10) . . ?
C15 N2 Ni1 122.29(11) . . ?
C41 O1 C41 105.0(9) . 2_556 ?
C35 P1 C29 103.77(7) . . ?
C35 P1 C1 107.40(8) . . ?
C29 P1 C1 105.05(8) . . ?
C35 P1 Ni1 111.82(5) . . ?
C29 P1 Ni1 127.08(5) . . ?
C1 P1 Ni1 100.23(5) . . ?
C23 P2 C17 104.93(8) . . ?
C23 P2 C16 107.72(8) . . ?
C17 P2 C16 105.90(8) . . ?
C23 P2 Ni1 124.41(6) . . ?
C17 P2 Ni1 111.39(6) . . ?
C16 P2 Ni1 101.14(5) . . ?
N2 Ni1 N1 90.66(6) . . ?
N2 Ni1 P2 82.51(4) . . ?
N1 Ni1 P2 173.16(4) . . ?
N2 Ni1 P1 173.63(4) . . ?
N1 Ni1 P1 83.07(4) . . ?
P2 Ni1 P1 103.768(19) . . ?

loop_
_geom_bond_atom_site_label_1
_geom_bond_atom_site_label_2
_geom_bond_distance
_geom_bond_site_symmetry_2
_geom_bond_publ_flag
C1 C2 1.495(2) . ?
C1 P1 1.8339(16) . ?
C2 C3 1.375(2) . ?
C2 N1 1.380(2) . ?
C3 C4 1.424(2) . ?
C4 C5 1.384(2) . ?
C5 N1 1.377(2) . ?
C5 C6 1.517(2) . ?
C6 C12 1.523(2) . ?
C6 C7 1.548(2) . ?
C6 C11 1.559(2) . ?
C7 C8 1.537(2) . ?
C8 C9 1.525(3) . ?
C9 C10 1.527(3) . ?
C10 C11 1.527(2) . ?
C12 N2 1.380(2) . ?
C12 C13 1.385(2) . ?
C13 C14 1.420(2) . ?
C14 C15 1.379(2) . ?
C15 N2 1.382(2) . ?
C15 C16 1.497(2) . ?
C16 P2 1.8343(16) . ?
C17 C18 1.395(2) . ?
C17 C22 1.399(2) . ?
C17 P2 1.8336(17) . ?
C18 C19 1.391(3) . ?
C19 C20 1.384(3) . ?
C20 C21 1.383(3) . ?
C21 C22 1.390(3) . ?
C23 C24 1.394(2) . ?
C23 C28 1.400(2) . ?
C23 P2 1.8126(17) . ?
C24 C25 1.395(2) . ?
C25 C26 1.380(3) . ?
C26 C27 1.381(3) . ?
C27 C28 1.384(2) . ?
C29 C34 1.396(2) . ?
C29 C30 1.399(2) . ?
C29 P1 1.8191(16) . ?
C30 C31 1.388(3) . ?
C31 C32 1.385(3) . ?
C32 C33 1.386(3) . ?
C33 C34 1.392(3) . ?
C35 C36 1.385(2) . ?
C35 C40 1.390(2) . ?
C35 P1 1.8161(17) . ?
C36 C37 1.396(3) . ?
C37 C38 1.385(3) . ?
C38 C39 1.370(3) . ?
C39 C40 1.382(3) . ?
C41 O1 1.408(8) . ?
C41 C42 1.514(11) . ?
C42 C42 1.506(15) 2_556 ?
N1 Ni1 1.8861(13) . ?
N2 Ni1 1.8852(13) . ?
P1 Ni1 2.1807(6) . ?
P2 Ni1 2.1650(6) . ?
